data_2202078
loop_
_publ_author_name
'Hulme, Ashley T.'
'David Watkin'

_publ_section_title
;
 4,4,4-Trifluoro-<i>trans</i>-2-butenoic acid
;
_journal_issue 5
_journal_name_full 'Acta Crystallographica Section E'
_journal_page_first o665
_journal_page_last o666
_journal_paper_doi 10.1107/S1600536803007700
_journal_volume 59
_journal_year 2003
_chemical_formula_iupac 'C4 H3 F3 O2'
_chemical_formula_moiety 'C4 H3 F3 O2'
_chemical_formula_sum 'C4 H3 F3 O2'
_chemical_formula_weight 140.06
_chemical_name_systematic
;
4,4,4-trifluoro-trans-2-butenoic acid
;
_space_group_IT_number 14
_symmetry_cell_setting monoclinic
_symmetry_space_group_name_Hall '-P 2ybc'
_symmetry_space_group_name_H-M 'P 1 21/c 1'
_atom_sites_solution_hydrogens geom
_atom_sites_solution_primary direct
_cell_angle_alpha 90
_cell_angle_beta 94.3070(10)
_cell_angle_gamma 90
_cell_formula_units_Z 8
_cell_length_a 10.8280(2)
_cell_length_b 9.8064(2)
_cell_length_c 10.1768(2)
_cell_measurement_reflns_used 2437
_cell_measurement_temperature 190
_cell_measurement_theta_max 27
_cell_measurement_theta_min 5
_cell_volume 1077.56(4)
_computing_cell_refinement
;
DENZO/SCALEPACK
;
_computing_data_collection
;
COLLECT (Nonius, 1997-2001)
;
_computing_data_reduction
;
DENZO/SCALEPACK (Otwinowski & Minor, 1996)
;
_computing_molecular_graphics
;
CAMERON (Watkin et al., 1996)
;
_computing_publication_material
;
CRYSTALS
;
_computing_structure_refinement
;
CRYSTALS (Watkin et al., 2001)
;
_computing_structure_solution
;
SIR92 (Altomare et al., 1994)
;
_diffrn_ambient_temperature 190
_diffrn_measured_fraction_theta_full 0.985
_diffrn_measured_fraction_theta_max 0.983
_diffrn_measurement_device_type
;
Nonius KappaCCD
;
_diffrn_measurement_method \w
_diffrn_radiation_monochromator graphite
_diffrn_radiation_type 'Mo K\a'
_diffrn_radiation_wavelength 0.71073
_diffrn_reflns_av_R_equivalents 0.01
_diffrn_reflns_limit_h_max 14
_diffrn_reflns_limit_h_min -14
_diffrn_reflns_limit_k_max 12
_diffrn_reflns_limit_k_min -12
_diffrn_reflns_limit_l_max 13
_diffrn_reflns_limit_l_min -13
_diffrn_reflns_number 4700
_diffrn_reflns_theta_full 27.073
_diffrn_reflns_theta_max 27.485
_diffrn_reflns_theta_min 5.304
_diffrn_standards_decay_% 0.00
_diffrn_standards_interval_count 0
_diffrn_standards_interval_time 0
_diffrn_standards_number 0
_exptl_absorpt_coefficient_mu 0.199
_exptl_absorpt_correction_T_max 0.97
_exptl_absorpt_correction_T_min 0.94
_exptl_absorpt_correction_type multi-scan
_exptl_absorpt_process_details '(DENZO/SCALEPACK; Otwinowski & Minor, 1996)'
_exptl_crystal_colour colourless
_exptl_crystal_density_diffrn 1.727
_exptl_crystal_description plate
_exptl_crystal_F_000 560.000
_exptl_crystal_size_max 0.30
_exptl_crystal_size_mid 0.30
_exptl_crystal_size_min 0.15
_refine_diff_density_max 0.35
_refine_diff_density_min -0.31
_refine_ls_extinction_method None
_refine_ls_goodness_of_fit_ref 0.9878
_refine_ls_hydrogen_treatment refall
_refine_ls_matrix_type full
_refine_ls_number_parameters 187
_refine_ls_number_reflns 2429
_refine_ls_R_factor_all 0.0500
_refine_ls_R_factor_gt 0.0393
_refine_ls_shift/su_max 0.000523
_refine_ls_structure_factor_coef Fsqd
_refine_ls_weighting_details
;
Method = SHELXL 97 (Sheldrick, 1997)
 W = q / [Sigma^2^(F*)+(P(1)p)^2^+P(2)p+P(4)+P(5)Sin(theta) ]
 where the parameter values are:
 P(1)= 0.388E-01 P(2)= 0.474 P(3)= 0.00
 P(4)= 0.00 P(5)= 0.00 P(6)= 0.333
;
_refine_ls_weighting_scheme calc
_refine_ls_wR_factor_all 0.0999
_refine_ls_wR_factor_gt 0.0951
_refine_ls_wR_factor_ref 0.0999
_reflns_number_gt 1961
_reflns_number_total 2429
_reflns_threshold_expression I>2\s(I)
_cod_data_source_file na6219.cif
_cod_data_source_block I
_cod_original_sg_symbol_H-M 'P 21/c'
_cod_database_code 2202078
_cod_database_fobs_code 2202078

loop_
_symmetry_equiv_pos_as_xyz
x,y,z
-x,-y,-z
-x,y+1/2,-z+1/2
x,-y+1/2,z+1/2

loop_
_atom_site_label
_atom_site_fract_x
_atom_site_fract_y
_atom_site_fract_z
_atom_site_U_iso_or_equiv
_atom_site_adp_type
_atom_site_occupancy
_atom_site_type_symbol
H1 0.563(3) 0.460(3) 0.630(3) 0.120(11) Uiso 1.0000 H
H101 0.597(4) 0.251(5) 0.729(4) 0.180(17) Uiso 1.0000 H
H4 0.7626(17) 0.462(2) 0.3976(19) 0.047(5) Uiso 1.0000 H
H5 0.8898(17) 0.234(2) 0.4887(19) 0.049(5) Uiso 1.0000 H
H104 0.3885(17) 0.236(2) 0.9734(19) 0.050(5) Uiso 1.0000 H
H105 0.3054(19) 0.501(2) 0.922(2) 0.056(6) Uiso 1.0000 H
O101 0.53815(11) 0.23484(12) 0.80720(11) 0.0447 Uani 1.0000 O
O102 0.45402(11) 0.43519(12) 0.74780(12) 0.0466 Uani 1.0000 O
C103 0.46243(12) 0.33352(14) 0.82018(14) 0.0309 Uani 1.0000 C
C104 0.38178(13) 0.31879(16) 0.93103(15) 0.0333 Uani 1.0000 C
C105 0.30911(13) 0.41773(16) 0.96377(14) 0.0328 Uani 1.0000 C
C106 0.22768(14) 0.40758(17) 1.07472(15) 0.0376 Uani 1.0000 C
F107 0.10915(8) 0.42248(13) 1.03380(10) 0.0576 Uani 1.0000 F
F108 0.25210(11) 0.50736(14) 1.16249(11) 0.0690 Uani 1.0000 F
F109 0.23840(10) 0.29041(13) 1.13908(11) 0.0642 Uani 1.0000 F
O1 0.61910(10) 0.47338(11) 0.56840(11) 0.0378 Uani 1.0000 O
O2 0.68860(10) 0.26251(11) 0.61478(11) 0.0409 Uani 1.0000 O
C3 0.69059(12) 0.37175(15) 0.55196(13) 0.0303 Uani 1.0000 C
C4 0.77927(14) 0.39228(16) 0.44974(14) 0.0331 Uani 1.0000 C
C5 0.87336(13) 0.31024(16) 0.43697(14) 0.0333 Uani 1.0000 C
C6 0.96348(14) 0.33095(17) 0.33542(16) 0.0402 Uani 1.0000 C
F7 0.97710(10) 0.21884(11) 0.26449(11) 0.0577 Uani 1.0000 F
F8 1.07577(9) 0.36174(14) 0.38947(12) 0.0685 Uani 1.0000 F
F9 0.93024(11) 0.42947(12) 0.25017(11) 0.0647 Uani 1.0000 F

loop_
_atom_site_aniso_label
_atom_site_aniso_U_11
_atom_site_aniso_U_22
_atom_site_aniso_U_33
_atom_site_aniso_U_12
_atom_site_aniso_U_13
_atom_site_aniso_U_23
O101 0.0485(6) 0.0412(6) 0.0468(6) 0.0159(5) 0.0200(5) 0.0066(5)
O102 0.0470(6) 0.0441(7) 0.0515(7) 0.0114(5) 0.0217(5) 0.0194(5)
C103 0.0305(7) 0.0296(7) 0.0334(7) 0.0020(5) 0.0075(5) 0.0018(6)
C104 0.0343(7) 0.0320(7) 0.0347(7) 0.0014(6) 0.0097(6) 0.0053(6)
C105 0.0321(7) 0.0345(8) 0.0325(7) 0.0015(6) 0.0069(5) 0.0026(6)
C106 0.0331(7) 0.0464(9) 0.0340(7) 0.0052(6) 0.0073(6) -0.0005(7)
F107 0.0310(5) 0.0887(8) 0.0544(6) 0.0097(5) 0.0103(4) 0.0021(6)
F108 0.0706(7) 0.0885(9) 0.0500(6) -0.0061(6) 0.0170(5) -0.0311(6)
F109 0.0661(7) 0.0715(8) 0.0595(7) 0.0203(6) 0.0341(5) 0.0303(6)
O1 0.0375(6) 0.0387(6) 0.0385(6) 0.0088(4) 0.0113(4) 0.0020(5)
O2 0.0504(6) 0.0344(6) 0.0402(6) 0.0055(5) 0.0187(5) 0.0061(5)
C3 0.0300(7) 0.0331(7) 0.0280(7) 0.0016(5) 0.0038(5) -0.0010(6)
C4 0.0357(7) 0.0347(8) 0.0296(7) 0.0000(6) 0.0072(5) 0.0025(6)
C5 0.0338(7) 0.0355(8) 0.0314(7) -0.0014(6) 0.0076(6) 0.0004(6)
C6 0.0370(8) 0.0442(9) 0.0408(8) -0.0011(7) 0.0131(6) -0.0007(7)
F7 0.0624(7) 0.0589(7) 0.0555(6) 0.0018(5) 0.0288(5) -0.0139(5)
F8 0.0372(6) 0.0980(10) 0.0721(8) -0.0191(6) 0.0156(5) -0.0146(7)
F9 0.0720(7) 0.0632(7) 0.0637(7) 0.0109(6) 0.0376(6) 0.0247(6)

loop_
_atom_type_symbol
_atom_type_scat_dispersion_real
_atom_type_scat_dispersion_imag
_atom_type_scat_source
'C   ' 0.0033 0.0016 International_Tables_Vol_IV_Table_2.2B
'H   ' 0.0000 0.0000 International_Tables_Vol_IV_Table_2.2B
'O   ' 0.0106 0.0060 International_Tables_Vol_IV_Table_2.2B
'F   ' 0.0171 0.0103 International_Tables_Vol_IV_Table_2.2B

loop_
_geom_angle_atom_site_label_1
_geom_angle_atom_site_label_2
_geom_angle_atom_site_label_3
_geom_angle
_geom_angle_publ_flag
H101 O101 C103 113.(2) no
O101 C103 O102 124.40(10) yes
O101 C103 C104 115.00(10) yes
O102 C103 C104 120.60(10) yes
H104 C104 C103 114.3(10) no
H104 C104 C105 124.3(10) no
C103 C104 C105 121.40(10) yes
H105 C105 C104 122.9(10) no
H105 C105 C106 114.0(10) no
C104 C105 C106 123.10(10) yes
C105 C106 F107 111.70(10) yes
C105 C106 F108 111.00(10) yes
F107 C106 F108 105.50(10) yes
C105 C106 F109 113.50(10) yes
F107 C106 F109 107.30(10) yes
F108 C106 F109 107.40(10) yes
H1 O1 C3 115.(2) no
O1 C3 O2 124.50(10) yes
O1 C3 C4 114.60(10) yes
O2 C3 C4 120.90(10) yes
H4 C4 C3 114.5(10) no
H4 C4 C5 123.1(10) no
C3 C4 C5 122.40(10) yes
H5 C5 C4 123.8(10) no
H5 C5 C6 113.5(10) no
C4 C5 C6 122.7(2) yes
C5 C6 F7 111.70(10) yes
C5 C6 F8 111.70(10) yes
F7 C6 F8 106.10(10) yes
C5 C6 F9 113.10(10) yes
F7 C6 F9 106.40(10) yes
F8 C6 F9 107.40(10) yes

loop_
_geom_bond_atom_site_label_1
_geom_bond_atom_site_label_2
_geom_bond_site_symmetry_1
_geom_bond_site_symmetry_2
_geom_bond_distance
_geom_bond_publ_flag
H1 O1 . . 0.91(3) no
H101 O101 . . 1.07(4) no
H4 C4 . . 0.88(2) no
H5 C5 . . 0.92(2) no
H104 C104 . . 0.92(2) no
H105 C105 . . 0.92(2) no
O101 C103 . . 1.282(2) yes
O102 C103 . . 1.239(2) yes
C103 C104 . . 1.485(2) yes
C104 C105 . . 1.308(2) yes
C105 C106 . . 1.487(2) yes
C106 F107 . . 1.327(2) yes
C106 F108 . . 1.338(2) yes
C106 F109 . . 1.323(2) yes
O1 C3 . . 1.281(2) yes
O2 C3 . . 1.249(2) yes
C3 C4 . . 1.482(2) yes
C4 C5 . . 1.312(2) yes
C5 C6 . . 1.488(2) yes
C6 F7 . . 1.329(2) yes
C6 F8 . . 1.331(2) yes
C6 F9 . . 1.330(2) yes

loop_
_geom_hbond_atom_site_label_D
_geom_hbond_atom_site_label_H
_geom_hbond_atom_site_label_A
_geom_hbond_distance_DH
_geom_hbond_distance_HA
_geom_hbond_distance_DA
_geom_hbond_angle_DHA
_geom_hbond_publ_flag
O1 H1 O102 0.92(3) 1.76(3) 2.676(2) 179(3) yes
O101 H101 O2 1.07(4) 1.59(4) 2.654(2) 175(4) yes

loop_
_cod_related_entry_id
_cod_related_entry_database
_cod_related_entry_code
1 ChemSpider 4648132
